data_4516728
loop_
_publ_author_name
'Schroeter, Felix'
'Soellner, Johannes'
'Strassner, Thomas'

_publ_section_title
;
 Cross-Coupling Catalysis by an Anionic Palladium Complex
;
_journal_issue 4
_journal_name_full 'ACS Catalysis'
_journal_page_first 3004
_journal_paper_doi 10.1021/acscatal.6b03655
_journal_volume 7
_journal_year 2017
_chemical_compound_source 'see text'
_chemical_formula_moiety 'C16 H16 Cl N8 Pd, F6 P, C H2 Cl2'
_chemical_formula_sum 'C17 H18 Cl3 F6 N8 P Pd'
_chemical_formula_weight 692.11
_space_group_IT_number 2
_space_group_name_Hall '-P 1'
_space_group_name_H-M_alt 'P -1'
_symmetry_cell_setting triclinic
_symmetry_Int_Tables_number 2
_symmetry_space_group_name_Hall '-P 1'
_symmetry_space_group_name_H-M 'P -1'
_atom_sites_solution_hydrogens geom
_atom_sites_solution_primary direct
_atom_sites_solution_secondary difmap
_cell_angle_alpha 82.822(8)
_cell_angle_beta 83.631(10)
_cell_angle_gamma 85.687(7)
_cell_formula_units_Z 2
_cell_length_a 6.9150(8)
_cell_length_b 12.3100(7)
_cell_length_c 14.954(2)
_cell_measurement_reflns_used 4536
_cell_measurement_temperature 198
_cell_measurement_theta_max 25.3
_cell_measurement_theta_min 3.1
_cell_volume 1252.7(2)
_computing_cell_refinement 'Dirax/lsq (Duisenberg, 1992)'
_computing_data_collection 'Collect (Nonius BV, 1999)'
_computing_data_reduction
;
EvalCCD (Duisenberg et al., 2003)
;
_computing_molecular_graphics
;
PLATON (Spek, 2011), ORTEP (Farrugia, L. J. 1997)
;
_computing_publication_material
;
PLATON (Spek, 2011), enCIFer (Allen, 2004
;
_computing_structure_refinement
;
SHELXL97 (Sheldrick, 1997), SHELXL-2013 (Sheldrick, 2013)
;
_computing_structure_solution
;
SIR92 (Altomare et al., 1994)
;
_diffrn_ambient_temperature 198
_diffrn_detector 'CCD plate'
_diffrn_detector_area_resol_mean 9
_diffrn_measured_fraction_theta_full 0.990
_diffrn_measured_fraction_theta_max 0.988
_diffrn_measurement_device '95mm CCD camera on \k-goniostat'
_diffrn_measurement_device_type 'Bruker KappaCCD'
_diffrn_measurement_method 'phi- and omega-rotation'
_diffrn_radiation_monochromator graphite
_diffrn_radiation_probe x-ray
_diffrn_radiation_source 'fine-focus sealed tube'
_diffrn_radiation_type MoK\a
_diffrn_radiation_wavelength 0.71073
_diffrn_reflns_av_R_equivalents 0.0304
_diffrn_reflns_av_unetI/netI 0.0358
_diffrn_reflns_limit_h_max 8
_diffrn_reflns_limit_h_min -8
_diffrn_reflns_limit_k_max 14
_diffrn_reflns_limit_k_min -14
_diffrn_reflns_limit_l_max 18
_diffrn_reflns_limit_l_min -18
_diffrn_reflns_number 25266
_diffrn_reflns_reduction_process
;
;
_diffrn_reflns_theta_full 25.24
_diffrn_reflns_theta_max 25.35
_diffrn_reflns_theta_min 3.05
_exptl_absorpt_coefficient_mu 1.194
_exptl_absorpt_correction_T_max 0.43
_exptl_absorpt_correction_T_min 0.11
_exptl_absorpt_correction_type multi-scan
_exptl_absorpt_process_details SADABS
_exptl_crystal_colour colourless
_exptl_crystal_density_diffrn 1.835
_exptl_crystal_density_method 'Not Measured'
_exptl_crystal_description fragment
_exptl_crystal_F_000 684
_exptl_crystal_size_max 0.935
_exptl_crystal_size_mid 0.391
_exptl_crystal_size_min 0.256
_refine_diff_density_max 0.393
_refine_diff_density_min -0.377
_refine_diff_density_rms 0.087
_refine_ls_extinction_method none
_refine_ls_goodness_of_fit_ref 1.138
_refine_ls_hydrogen_treatment constr
_refine_ls_matrix_type full
_refine_ls_number_parameters 364
_refine_ls_number_reflns 4536
_refine_ls_number_restraints 0
_refine_ls_restrained_S_all 1.138
_refine_ls_R_factor_all 0.0517
_refine_ls_R_factor_gt 0.0339
_refine_ls_shift/su_max 0.001
_refine_ls_shift/su_mean 0.000
_refine_ls_structure_factor_coef Fsqd
_refine_ls_weighting_details 'W=1/[\S^2^(FO^2^)+2.1290P] WHERE P=(FO^2^+2FC^2^)/3'
_refine_ls_weighting_scheme calc
_refine_ls_wR_factor_gt 0.0534
_refine_ls_wR_factor_ref 0.0566
_reflns_number_gt 3788
_reflns_number_total 4536
_reflns_threshold_expression I>2\s(I)
_cod_data_source_file cs6b03655_si_002.cif
_cod_data_source_block str644-FS268
_cod_database_code 4516728

loop_
_space_group_symop_id
_space_group_symop_operation_xyz
1 x,y,z
2 -x,-y,-z

loop_
_atom_site_aniso_label
_atom_site_aniso_U_11
_atom_site_aniso_U_22
_atom_site_aniso_U_33
_atom_site_aniso_U_23
_atom_site_aniso_U_13
_atom_site_aniso_U_12
Pd1 0.0232(1) 0.0204(1) 0.0176(1) -0.0028(1) 0.0013(1) -0.0026(1)
Cl1 0.0366(5) 0.0232(4) 0.0316(4) 0.0008(3) -0.0004(4) -0.0020(3)
P1 0.0394(6) 0.0345(5) 0.0315(5) 0.0009(4) -0.0037(4) -0.0082(4)
Cl2 0.0668(8) 0.0746(8) 0.0668(7) 0.0050(6) -0.0157(6) -0.0134(6)
Cl3 0.0409(6) 0.0641(7) 0.0589(6) -0.0027(5) -0.0098(5) -0.0123(5)
N1 0.0279(15) 0.0248(14) 0.0257(14) -0.0063(11) -0.0032(12) -0.0001(11)
F1 0.105(2) 0.0401(12) 0.0347(12) 0.0039(10) -0.0012(12) -0.0185(12)
N2 0.0302(15) 0.0279(14) 0.0234(14) -0.0009(12) -0.0037(12) -0.0018(12)
F2 0.076(5) 0.095(6) 0.083(6) 0.021(5) 0.044(4) 0.048(4)
N3 0.0219(14) 0.0306(15) 0.0185(13) -0.0038(11) 0.0000(11) -0.0032(11)
F3 0.139(11) 0.093(4) 0.042(3) -0.017(3) -0.036(4) -0.047(5)
N4 0.0450(18) 0.0422(17) 0.0265(16) -0.0139(14) 0.0009(13) -0.0033(14)
F4 0.063(4) 0.082(6) 0.080(4) 0.007(4) 0.022(3) 0.021(3)
N5 0.0276(15) 0.0276(14) 0.0218(14) -0.0060(11) 0.0038(11) -0.0017(12)
F5 0.099(6) 0.053(3) 0.085(5) 0.005(3) -0.049(5) -0.040(3)
F6 0.0584(16) 0.0772(18) 0.0885(19) 0.0512(15) -0.0035(14) -0.0109(13)
N6 0.0280(15) 0.0318(15) 0.0255(14) -0.0022(12) 0.0062(12) -0.0069(12)
F7 0.086(12) 0.151(18) 0.20(2) 0.112(15) -0.101(13) -0.088(11)
N7 0.0238(15) 0.0352(15) 0.0284(15) -0.0095(12) 0.0027(12) -0.0038(12)
N8 0.064(2) 0.0373(17) 0.0423(18) -0.0227(15) 0.0219(16) -0.0221(16)
F8 0.20(2) 0.046(6) 0.087(9) -0.024(5) 0.080(14) 0.016(11)
F9 0.27(3) 0.089(8) 0.036(6) -0.030(5) -0.003(9) 0.049(12)
F10 0.055(7) 0.100(9) 0.080(10) 0.043(7) -0.033(7) -0.022(6)
C1 0.0213(17) 0.0264(17) 0.0230(16) -0.0027(14) -0.0020(13) -0.0057(13)
C2 0.044(2) 0.0257(18) 0.042(2) -0.0112(16) -0.0044(17) 0.0035(16)
C3 0.042(2) 0.0255(18) 0.043(2) -0.0030(16) -0.0088(17) 0.0076(16)
C4 0.0234(17) 0.0309(18) 0.0250(17) -0.0088(14) -0.0001(14) -0.0048(14)
C5 0.0296(19) 0.0383(19) 0.0215(17) 0.0017(15) -0.0011(14) -0.0047(15)
C6 0.045(2) 0.054(2) 0.0191(17) 0.0005(16) -0.0044(16) -0.0089(18)
C7 0.049(2) 0.060(3) 0.0246(19) -0.0181(18) 0.0010(17) -0.012(2)
C8 0.043(2) 0.040(2) 0.0250(18) 0.0031(15) -0.0092(16) -0.0020(17)
C9 0.0263(18) 0.0208(15) 0.0244(16) -0.0033(13) -0.0016(14) -0.0001(13)
C10 0.039(2) 0.044(2) 0.0222(17) -0.0129(15) 0.0093(15) -0.0039(17)
C11 0.037(2) 0.048(2) 0.0256(18) -0.0064(16) 0.0135(16) -0.0060(18)
C12 0.0325(19) 0.0286(17) 0.0202(16) -0.0032(14) 0.0012(14) -0.0056(14)
C13 0.032(2) 0.046(2) 0.0314(19) -0.0075(16) 0.0028(16) -0.0065(17)
C14 0.058(3) 0.061(3) 0.044(2) -0.017(2) 0.014(2) -0.035(2)
C15 0.094(4) 0.053(3) 0.060(3) -0.033(2) 0.031(3) -0.045(3)
C16 0.034(2) 0.0370(19) 0.041(2) -0.0069(16) 0.0081(16) -0.0123(16)
C17 0.041(2) 0.057(3) 0.062(3) -0.029(2) -0.003(2) -0.0079(19)

loop_
_atom_site_label
_atom_site_type_symbol
_atom_site_thermal_displace_type
_atom_site_fract_x
_atom_site_fract_y
_atom_site_fract_z
_atom_site_occupancy
_atom_site_U_iso_or_equiv
_atom_site_calc_flag
_atom_site_refinement_flags
_atom_site_disorder_assembly
_atom_site_disorder_group
Pd1 Pd Uani 0.44825(4) 0.23905(2) 0.81845(2) 1.000 0.0206(1) d . . .
Cl1 Cl Uani 0.54020(12) 0.05557(6) 0.86304(5) 1.000 0.0310(3) d . . .
P1 P Uani 0.75508(14) 0.68845(7) 0.60753(6) 1.000 0.0352(3) d . . .
Cl2 Cl Uani -0.06868(17) 0.13040(10) 1.07525(8) 1.000 0.0694(4) d . . .
Cl3 Cl Uani -0.11210(14) 0.30395(9) 0.92816(7) 1.000 0.0542(4) d . . .
N1 N Uani 0.3090(4) 0.4439(2) 0.87265(17) 1.000 0.0259(8) d . . .
F1 F Uani 0.7211(4) 0.58765(17) 0.68388(14) 1.000 0.0604(9) d . . .
N2 N Uani 0.3015(4) 0.4690(2) 0.72894(17) 1.000 0.0273(8) d . . .
F2 F Uani 0.9426(12) 0.6257(8) 0.5710(8) 0.639(17) 0.094(3) d P A 1
N3 N Uani 0.3856(3) 0.2777(2) 0.95144(16) 1.000 0.0237(8) d . . .
F3 F Uani 0.6307(18) 0.6421(9) 0.5449(5) 0.639(17) 0.087(4) d P A 1
N4 N Uani 0.2922(4) 0.4329(2) 1.03037(18) 1.000 0.0374(10) d . . .
F4 F Uani 0.5667(13) 0.7500(9) 0.6541(7) 0.639(17) 0.080(3) d P A 1
N5 N Uani 0.4751(4) 0.1456(2) 0.64046(16) 1.000 0.0259(8) d . . .
F5 F Uani 0.8750(17) 0.7341(5) 0.6799(7) 0.639(17) 0.075(3) d P A 1
F6 F Uani 0.7914(3) 0.7882(2) 0.53145(18) 1.000 0.0799(10) d . . .
N6 N Uani 0.6997(4) 0.2554(2) 0.64395(17) 1.000 0.0290(8) d . . .
F7 F Uani 0.561(4) 0.665(2) 0.573(2) 0.361(17) 0.146(10) d P A 2
N7 N Uani 0.1675(4) 0.1262(2) 0.71932(17) 1.000 0.0290(9) d . . .
N8 N Uani 0.3065(5) -0.0031(2) 0.6213(2) 1.000 0.0474(11) d . . .
F8 F Uani 0.664(5) 0.7738(12) 0.6611(12) 0.361(17) 0.118(8) d P A 2
F9 F Uani 0.866(4) 0.6021(15) 0.5415(9) 0.361(17) 0.134(11) d P A 2
F10 F Uani 0.966(2) 0.7114(13) 0.6282(13) 0.361(17) 0.080(5) d P A 2
C1 C Uani 0.3527(4) 0.3937(2) 0.7957(2) 1.000 0.0234(10) d . . .
C2 C Uani 0.2315(5) 0.5503(3) 0.8531(2) 1.000 0.0369(11) d . . .
C3 C Uani 0.2280(5) 0.5655(3) 0.7634(2) 1.000 0.0371(11) d . . .
C4 C Uani 0.3291(4) 0.3835(2) 0.9571(2) 1.000 0.0260(10) d . . .
C5 C Uani 0.4101(5) 0.2152(3) 1.0297(2) 1.000 0.0302(11) d . . .
C6 C Uani 0.3768(5) 0.2587(3) 1.1106(2) 1.000 0.0394(11) d . . .
C7 C Uani 0.3164(5) 0.3678(3) 1.1079(2) 1.000 0.0433(14) d . . .
C8 C Uani 0.3154(5) 0.4548(3) 0.6325(2) 1.000 0.0362(11) d . . .
C9 C Uani 0.5395(4) 0.2164(2) 0.6918(2) 1.000 0.0239(9) d . . .
C10 C Uani 0.5995(5) 0.1402(3) 0.5612(2) 1.000 0.0352(11) d . . .
C11 C Uani 0.7382(5) 0.2085(3) 0.5637(2) 1.000 0.0378(11) d . . .
C12 C Uani 0.3056(5) 0.0857(2) 0.6623(2) 1.000 0.0272(10) d . . .
C13 C Uani 0.0095(5) 0.0677(3) 0.7372(2) 1.000 0.0365(11) d . . .
C14 C Uani -0.0082(6) -0.0256(3) 0.6996(3) 1.000 0.0533(16) d . . .
C15 C Uani 0.1455(7) -0.0579(3) 0.6416(3) 1.000 0.0676(19) d . . .
C16 C Uani 0.8207(5) 0.3357(3) 0.6703(2) 1.000 0.0375(11) d . . .
C17 C Uani -0.0618(6) 0.1625(3) 0.9578(3) 1.000 0.0514(16) d . . .
H2 H Uiso 0.18970 0.60150 0.89490 1.000 0.0440 c RU . .
H3 H Uiso 0.18320 0.63080 0.72890 1.000 0.0450 c RU . .
H5 H Uiso 0.45110 0.13990 1.02930 1.000 0.0360 c RU . .
H6 H Uiso 0.39480 0.21500 1.16640 1.000 0.0470 c RU . .
H7 H Uiso 0.29050 0.39870 1.16340 1.000 0.0520 c RU . .
H8A H Uiso 0.44180 0.47760 0.60280 1.000 0.0540 c RU . .
H8B H Uiso 0.21050 0.49970 0.60420 1.000 0.0540 c RU . .
H8C H Uiso 0.30310 0.37740 0.62610 1.000 0.0540 c RU . .
H10 H Uiso 0.58760 0.09630 0.51440 1.000 0.0420 c RU . .
H11 H Uiso 0.84450 0.22260 0.51870 1.000 0.0460 c RU . .
H13 H Uiso -0.09500 0.09250 0.77800 1.000 0.0440 c RU . .
H14 H Uiso -0.12150 -0.06610 0.71310 1.000 0.0640 c RU . .
H15 H Uiso 0.13730 -0.12290 0.61430 1.000 0.0810 c RU . .
H16A H Uiso 0.75460 0.36730 0.72340 1.000 0.0560 c RU . .
H16B H Uiso 0.84250 0.39410 0.62010 1.000 0.0560 c RU . .
H16C H Uiso 0.94620 0.29960 0.68520 1.000 0.0560 c RU . .
H17A H Uiso -0.15890 0.12090 0.93470 1.000 0.0610 c RU . .
H17B H Uiso 0.06880 0.14030 0.92910 1.000 0.0610 c RU . .

loop_
_atom_type_symbol
_atom_type_description
_atom_type_scat_dispersion_real
_atom_type_scat_dispersion_imag
_atom_type_scat_source
C C 0.0033 0.0016 ' International Tables Vol C Tables 4.2.6.8 and 6.1.1.4'
H H 0.0000 0.0000 ' International Tables Vol C Tables 4.2.6.8 and 6.1.1.4'
Cl Cl 0.1484 0.1585 ' International Tables Vol C Tables 4.2.6.8 and 6.1.1.4'
F F 0.0171 0.0103 ' International Tables Vol C Tables 4.2.6.8 and 6.1.1.4'
N N 0.0061 0.0033 ' International Tables Vol C Tables 4.2.6.8 and 6.1.1.4'
P P 0.1023 0.0942 ' International Tables Vol C Tables 4.2.6.8 and 6.1.1.4'
Pd Pd -0.9988 1.0072 ' International Tables Vol C Tables 4.2.6.8 and 6.1.1.4'

loop_
_geom_angle_atom_site_label_1
_geom_angle_atom_site_label_2
_geom_angle_atom_site_label_3
_geom_angle
_geom_angle_publ_flag
Cl1 Pd1 N3 94.00(7) yes
Cl1 Pd1 C1 172.95(9) yes
Cl1 Pd1 C9 89.11(8) yes
N3 Pd1 C1 79.47(11) yes
N3 Pd1 C9 171.65(10) yes
C1 Pd1 C9 97.73(11) yes
F6 P1 F10 82.3(7) yes
F7 P1 F8 93.6(16) yes
F7 P1 F9 88.1(14) yes
F7 P1 F10 171.7(13) yes
F8 P1 F9 174.8(11) yes
F8 P1 F10 92.4(14) yes
F9 P1 F10 85.5(11) yes
F3 P1 F4 90.6(6) yes
F3 P1 F5 175.7(5) yes
F1 P1 F2 88.2(4) yes
F1 P1 F3 92.1(4) yes
F1 P1 F4 88.1(4) yes
F1 P1 F5 84.5(3) yes
F1 P1 F6 179.35(14) yes
F1 P1 F7 87.8(10) yes
F1 P1 F8 96.8(7) yes
F1 P1 F9 88.2(6) yes
F1 P1 F10 97.2(7) yes
F2 P1 F3 93.0(6) yes
F2 P1 F4 174.9(6) yes
F2 P1 F5 89.6(5) yes
F2 P1 F6 91.2(4) yes
F6 P1 F8 83.6(7) yes
F6 P1 F9 91.4(6) yes
F3 P1 F6 88.1(4) yes
F4 P1 F5 86.6(5) yes
F4 P1 F6 92.6(4) yes
F5 P1 F6 95.3(3) yes
F6 P1 F7 92.7(10) yes
C1 N1 C4 119.5(2) yes
C2 N1 C4 129.0(2) yes
C1 N1 C2 111.3(2) yes
C3 N2 C8 123.4(3) yes
C1 N2 C3 110.4(2) yes
C1 N2 C8 126.2(3) yes
C4 N3 C5 116.4(3) yes
Pd1 N3 C5 129.4(2) yes
Pd1 N3 C4 113.93(19) yes
C4 N4 C7 114.5(3) yes
C9 N5 C10 110.2(3) yes
C9 N5 C12 126.1(2) yes
C10 N5 C12 123.8(3) yes
C9 N6 C16 126.1(3) yes
C11 N6 C16 123.4(3) yes
C9 N6 C11 110.5(3) yes
C12 N7 C13 114.5(3) yes
C12 N8 C15 114.3(3) yes
Pd1 C1 N1 113.8(2) yes
N1 C1 N2 104.7(2) yes
Pd1 C1 N2 141.4(2) yes
N1 C2 C3 105.5(3) yes
N2 C3 C2 108.2(3) yes
N1 C4 N3 113.1(2) yes
N1 C4 N4 119.1(2) yes
N3 C4 N4 127.8(3) yes
N3 C5 C6 120.8(3) yes
C5 C6 C7 117.5(3) no
N4 C7 C6 123.1(3) yes
Pd1 C9 N5 128.1(2) yes
Pd1 C9 N6 125.9(2) yes
N5 C9 N6 105.3(2) yes
N5 C10 C11 106.6(3) yes
N6 C11 C10 107.5(3) yes
N7 C12 N8 128.6(3) yes
N5 C12 N8 114.9(3) yes
N5 C12 N7 116.5(2) yes
N7 C13 C14 122.9(3) yes
C13 C14 C15 116.4(4) no
N8 C15 C14 123.4(4) yes
N1 C2 H2 127.00 no
C3 C2 H2 127.00 no
N2 C3 H3 126.00 no
C2 C3 H3 126.00 no
C6 C5 H5 120.00 no
N3 C5 H5 120.00 no
C7 C6 H6 121.00 no
C5 C6 H6 121.00 no
C6 C7 H7 118.00 no
N4 C7 H7 118.00 no
H8B C8 H8C 109.00 no
H8A C8 H8C 109.00 no
N2 C8 H8A 110.00 no
N2 C8 H8B 109.00 no
N2 C8 H8C 109.00 no
H8A C8 H8B 110.00 no
C11 C10 H10 127.00 no
N5 C10 H10 127.00 no
N6 C11 H11 126.00 no
C10 C11 H11 126.00 no
C14 C13 H13 119.00 no
N7 C13 H13 119.00 no
C13 C14 H14 122.00 no
C15 C14 H14 122.00 no
N8 C15 H15 118.00 no
C14 C15 H15 118.00 no
H16A C16 H16C 109.00 no
H16B C16 H16C 110.00 no
N6 C16 H16A 109.00 no
N6 C16 H16B 110.00 no
N6 C16 H16C 109.00 no
H16A C16 H16B 109.00 no
Cl2 C17 Cl3 111.1(2) yes
Cl2 C17 H17A 109.00 no
Cl2 C17 H17B 109.00 no
Cl3 C17 H17A 109.00 no
Cl3 C17 H17B 109.00 no
H17A C17 H17B 108.00 no

loop_
_geom_bond_atom_site_label_1
_geom_bond_atom_site_label_2
_geom_bond_distance
_geom_bond_publ_flag
Pd1 Cl1 2.3350(8) yes
Pd1 N3 2.094(2) yes
Pd1 C1 1.969(3) yes
Pd1 C9 1.976(3) yes
P1 F5 1.611(10) yes
P1 F6 1.581(3) yes
P1 F7 1.55(3) yes
P1 F8 1.463(18) yes
P1 F9 1.632(18) yes
P1 F10 1.577(14) yes
P1 F3 1.526(11) yes
P1 F4 1.593(10) yes
P1 F1 1.590(2) yes
P1 F2 1.541(9) yes
Cl2 C17 1.748(5) yes
Cl3 C17 1.761(4) yes
N1 C2 1.386(4) yes
N1 C4 1.399(4) yes
N1 C1 1.367(4) yes
N2 C1 1.334(4) yes
N2 C3 1.393(4) yes
N2 C8 1.466(4) yes
N3 C5 1.338(4) yes
N3 C4 1.342(4) yes
N4 C7 1.344(4) yes
N4 C4 1.310(4) yes
N5 C9 1.360(4) yes
N5 C10 1.391(4) yes
N5 C12 1.417(4) yes
N6 C11 1.387(4) yes
N6 C9 1.337(4) yes
N6 C16 1.459(4) yes
N7 C12 1.320(4) yes
N7 C13 1.338(4) yes
N8 C12 1.318(4) yes
N8 C15 1.332(6) yes
C2 C3 1.334(4) no
C5 C6 1.373(4) no
C6 C7 1.373(5) no
C10 C11 1.329(5) no
C13 C14 1.359(5) no
C14 C15 1.363(6) no
C2 H2 0.9500 no
C3 H3 0.9500 no
C5 H5 0.9500 no
C6 H6 0.9500 no
C7 H7 0.9500 no
C8 H8B 0.9800 no
C8 H8C 0.9800 no
C8 H8A 0.9800 no
C10 H10 0.9500 no
C11 H11 0.9500 no
C13 H13 0.9500 no
C14 H14 0.9500 no
C15 H15 0.9500 no
C16 H16B 0.9800 no
C16 H16C 0.9800 no
C16 H16A 0.9800 no
C17 H17A 0.9900 no
C17 H17B 0.9900 no

loop_
_geom_hbond_atom_site_label_D
_geom_hbond_atom_site_label_H
_geom_hbond_atom_site_label_A
_geom_hbond_distance_DH
_geom_hbond_distance_HA
_geom_hbond_distance_DA
_geom_hbond_angle_DHA
_geom_hbond_site_symmetry_A
_geom_hbond_publ_flag
C3 H3 F5 0.9500 2.5300 3.330(11) 142.00 1_455 yes
C5 H5 Cl1 0.9500 2.8000 3.368(3) 119.00 . yes
C5 H5 Cl1 0.9500 2.7200 3.524(4) 142.00 2_657 yes
C7 H7 F1 0.9500 2.3000 3.208(4) 159.00 2_667 yes
C8 H8A F3 0.9800 2.5000 3.340(12) 143.00 . yes
C8 H8B F2 0.9800 2.3800 3.338(10) 166.00 1_455 yes
C10 H10 N8 0.9500 2.4700 3.363(4) 157.00 2_656 yes
C11 H11 F6 0.9500 2.5400 3.404(4) 150.00 2_766 yes
C13 H13 Cl1 0.9500 2.7400 3.570(3) 146.00 1_455 yes
C16 H16C N7 0.9800 2.5600 3.454(4) 151.00 1_655 yes
C17 H17A Cl1 0.9900 2.6600 3.632(4) 167.00 1_455 yes

loop_
_geom_torsion_atom_site_label_1
_geom_torsion_atom_site_label_2
_geom_torsion_atom_site_label_3
_geom_torsion_atom_site_label_4
_geom_torsion
_geom_torsion_publ_flag
Cl1 Pd1 N3 C4 178.10(18) no
Cl1 Pd1 N3 C5 4.6(3) no
C1 Pd1 N3 C4 -4.59(19) no
C1 Pd1 N3 C5 -178.1(3) no
N3 Pd1 C1 N1 3.3(2) no
N3 Pd1 C1 N2 -170.7(4) no
C9 Pd1 C1 N1 -168.7(2) no
C9 Pd1 C1 N2 17.2(4) no
Cl1 Pd1 C9 N5 60.4(2) no
Cl1 Pd1 C9 N6 -107.9(2) no
C1 Pd1 C9 N5 -117.8(3) no
C1 Pd1 C9 N6 73.9(3) no
C2 N1 C1 Pd1 -176.4(2) no
C2 N1 C1 N2 -0.2(3) no
C4 N1 C1 Pd1 -1.8(3) no
C4 N1 C1 N2 174.3(3) no
C1 N1 C2 C3 -0.1(4) no
C4 N1 C2 C3 -174.0(3) no
C1 N1 C4 N3 -2.1(4) no
C1 N1 C4 N4 178.1(3) no
C2 N1 C4 N3 171.3(3) no
C2 N1 C4 N4 -8.5(5) no
C3 N2 C1 Pd1 174.8(3) no
C3 N2 C1 N1 0.5(3) no
C8 N2 C1 Pd1 -4.3(5) no
C8 N2 C1 N1 -178.6(3) no
C1 N2 C3 C2 -0.5(4) no
C8 N2 C3 C2 178.6(3) no
Pd1 N3 C4 N1 4.8(3) no
Pd1 N3 C4 N4 -175.5(2) no
C5 N3 C4 N1 179.2(3) no
C5 N3 C4 N4 -1.1(4) no
Pd1 N3 C5 C6 173.9(2) no
C4 N3 C5 C6 0.5(4) no
C7 N4 C4 N1 -179.8(3) no
C7 N4 C4 N3 0.5(5) no
C4 N4 C7 C6 0.7(5) no
C10 N5 C9 Pd1 -169.2(2) no
C10 N5 C9 N6 1.0(3) no
C12 N5 C9 Pd1 11.4(4) no
C12 N5 C9 N6 -178.5(3) no
C9 N5 C10 C11 -0.7(4) no
C12 N5 C10 C11 178.8(3) no
C9 N5 C12 N7 23.4(4) no
C9 N5 C12 N8 -157.5(3) no
C10 N5 C12 N7 -156.0(3) no
C10 N5 C12 N8 23.1(4) no
C11 N6 C9 Pd1 169.6(2) no
C11 N6 C9 N5 -0.9(3) no
C16 N6 C9 Pd1 -10.3(4) no
C16 N6 C9 N5 179.2(3) no
C9 N6 C11 C10 0.5(4) no
C16 N6 C11 C10 -179.6(3) no
C13 N7 C12 N5 179.3(3) no
C13 N7 C12 N8 0.4(5) no
C12 N7 C13 C14 -0.2(5) no
C15 N8 C12 N5 -179.3(3) no
C15 N8 C12 N7 -0.3(5) no
C12 N8 C15 C14 0.1(6) no
N1 C2 C3 N2 0.4(4) no
N3 C5 C6 C7 0.5(5) no
C5 C6 C7 N4 -1.1(5) no
N5 C10 C11 N6 0.1(4) no
N7 C13 C14 C15 0.1(6) no
C13 C14 C15 N8 0.0(6) no
